data_4133822
loop_
_publ_author_name
'Sindt, Ammon J.'
'DeHaven, Baillie A.'
'Goodlett, Dustin W.'
'Hartel, Johannes O.'
'Ayare, Pooja J.'
'Du, Yong'
'Smith, Mark D.'
'Mehta, Anil K.'
'Brugh, Alexander M.'
'Forbes, Malcolm D. E.'
'Bowers, Clifford R.'
'Vannucci, Aaron K.'
'Shimizu, Linda S.'

_publ_section_title
;
 Guest Inclusion Modulates Concentration and Persistence of Photogenerated
 Radicals in Assembled Triphenylamine Macrocycles.
;
_journal_name_full 'Journal of the American Chemical Society'
_journal_paper_doi 10.1021/jacs.9b11518
_journal_year 2019
_chemical_formula_moiety 'C39 H34 N4 O'
_chemical_formula_sum 'C39 H34 N4 O'
_chemical_formula_weight 574.70
_space_group_crystal_system orthorhombic
_space_group_IT_number 60
_space_group_name_Hall '-P 2n 2ab'
_space_group_name_H-M_alt 'P b c n'
_atom_sites_solution_hydrogens mixed
_atom_sites_solution_primary dual
_audit_creation_date 2019-01-15
_audit_creation_method
;
Olex2 1.2
(compiled 2018.05.29 svn.r3508 for OlexSys, GUI svn.r5506)
;
_cell_angle_alpha 90
_cell_angle_beta 90
_cell_angle_gamma 90
_cell_formula_units_Z 4
_cell_length_a 35.075(2)
_cell_length_b 9.9908(6)
_cell_length_c 8.8263(6)
_cell_measurement_reflns_used 9946
_cell_measurement_temperature 100(2)
_cell_measurement_theta_max 24.131
_cell_measurement_theta_min 2.323
_cell_volume 3093.0(3)
_computing_cell_refinement 'SAINT+ Ver. 8.38A (Bruker-AXS, 2016)'
_computing_data_collection 'Bruker APEX3 v2016.5-0 (Bruker, 2016)'
_computing_data_reduction 'SAINT+ Ver. 8.38A (Bruker-AXS, 2016)'
_computing_molecular_graphics 'Olex2 (Dolomanov et al., 2009)'
_computing_publication_material 'Olex2 (Dolomanov et al., 2009)'
_computing_structure_refinement 'XL (Sheldrick, 2008)'
_computing_structure_solution 'XT (Sheldrick, 2015)'
_diffrn_ambient_temperature 100(2)
_diffrn_detector 'Bruker PHOTON-100 area detector'
_diffrn_detector_area_resol_mean 10.4
_diffrn_detector_type 'CMOS area detector'
_diffrn_measured_fraction_theta_full 0.986
_diffrn_measured_fraction_theta_max 0.986
_diffrn_measurement_device 'three-circle diffractometer'
_diffrn_measurement_device_type 'Bruker D8 QUEST'
_diffrn_measurement_method '\w and \f scans'
_diffrn_radiation_monochromator 'mirror optics'
_diffrn_radiation_probe x-ray
_diffrn_radiation_type MoK\a
_diffrn_radiation_wavelength 0.71073
_diffrn_reflns_av_R_equivalents 0.0772
_diffrn_reflns_av_unetI/netI 0.0401
_diffrn_reflns_Laue_measured_fraction_full 0.986
_diffrn_reflns_Laue_measured_fraction_max 0.986
_diffrn_reflns_limit_h_max 40
_diffrn_reflns_limit_h_min -40
_diffrn_reflns_limit_k_max 11
_diffrn_reflns_limit_k_min -11
_diffrn_reflns_limit_l_max 10
_diffrn_reflns_limit_l_min -10
_diffrn_reflns_number 41755
_diffrn_reflns_point_group_measured_fraction_full 0.986
_diffrn_reflns_point_group_measured_fraction_max 0.986
_diffrn_reflns_theta_full 24.478
_diffrn_reflns_theta_max 24.478
_diffrn_reflns_theta_min 2.323
_diffrn_source 'microfocus sealed X-ray tube'
_diffrn_source_type 'Incoatec I\ms'
_diffrn_standards_number 0
_exptl_absorpt_coefficient_mu 0.075
_exptl_absorpt_correction_T_max 0.5614
_exptl_absorpt_correction_T_min 0.5344
_exptl_absorpt_correction_type multi-scan
_exptl_absorpt_process_details
;
SADABS-2016/2 (Bruker,2016/2) was used for absorption correction.
wR2(int) was 0.1358 before and 0.0664 after correction.
The Ratio of minimum to maximum transmission is 0.9554.
The \l/2 correction factor is Not present.
;
_exptl_crystal_colour 'pale yellow'
_exptl_crystal_density_diffrn 1.234
_exptl_crystal_description needle
_exptl_crystal_F_000 1216
_exptl_crystal_size_max 0.28
_exptl_crystal_size_mid 0.14
_exptl_crystal_size_min 0.05
_refine_diff_density_max 0.209
_refine_diff_density_min -0.173
_refine_diff_density_rms 0.041
_refine_ls_extinction_coef 0.0058(7)
_refine_ls_extinction_expression Fc^*^=kFc[1+0.001xFc^2^\l^3^/sin(2\q)]^-1/4^
_refine_ls_extinction_method 'SHELXL-2018/3 (Sheldrick 2018)'
_refine_ls_goodness_of_fit_ref 1.125
_refine_ls_hydrogen_treatment constr
_refine_ls_matrix_type full
_refine_ls_number_parameters 227
_refine_ls_number_reflns 2541
_refine_ls_number_restraints 7
_refine_ls_restrained_S_all 1.123
_refine_ls_R_factor_all 0.0881
_refine_ls_R_factor_gt 0.0639
_refine_ls_shift/su_max 0.000
_refine_ls_shift/su_mean 0.000
_refine_ls_structure_factor_coef Fsqd
_refine_ls_weighting_details 'w=1/[\s^2^(Fo^2^)+(0.0402P)^2^+2.8951P] where P=(Fo^2^+2Fc^2^)/3'
_refine_ls_weighting_scheme calc
_refine_ls_wR_factor_gt 0.1422
_refine_ls_wR_factor_ref 0.1524
_reflns_Friedel_coverage 0.000
_reflns_number_gt 1951
_reflns_number_total 2541
_reflns_threshold_expression 'I > 2\s(I)'
_cod_data_source_file ja9b11518_si_008.cif
_cod_data_source_block nph3dla
_cod_depositor_comments
;
The following automatic conversions were performed:

data item '_diffrn_radiation_probe' value 'X-ray' was changed to
'x-ray' in accordance with the
/home/data/users/saulius/crontab/automatic-downloads/rss-feeds/ACS/lib/dictionaries/cif_core.dic
dictionary named 'cif_core.dic' version 2.4.2 last updated on
2011-04-26.

Automatic conversion script
Id: cif_fix_values 7556 2019-12-06 15:28:31Z antanas 
;
_cod_database_code 4133822
_shelx_shelxl_version_number 2018/3
_shelx_space_group_comment
;
The symmetry employed for this shelxl refinement is uniquely defined
by the following loop, which should always be used as a source of
symmetry information in preference to the above space-group names.
They are only intended as comments.
;
_shelx_estimated_absorpt_t_max 0.996
_shelx_estimated_absorpt_t_min 0.979
_olex2_refinement_description
;
1. Fixed Uiso
 At 1.2 times of:
  All C(H) groups, All C(H,H) groups, All N(H) groups
2. Restrained distances
 O1-C1
 1.2 with sigma of 0.02
 C3_$1-C2B \\sim C3-C2A
 with sigma of 0.01
 N2-C1 \\sim N1-C1
 with sigma of 0.01
 N2-C2A \\sim N1-C2B
 with sigma of 0.01
3. Rigid body (RIGU) restrains
 C1, O1
 with sigma for 1-2 distances of 0.004 and sigma for 1-3 distances of 0.004
4. Others
 Fixed Sof: O1(0.5) N1(0.5) H1(0.5) N2(0.5) H2(0.5) C1(0.5) C2A(0.5) H2AA(0.5)
 H2AB(0.5) C2B(0.5) H2BA(0.5) H2BB(0.5)
5.a Riding coordinates:
 N1(H1), N2(H2), C2A(H2AA,H2AB), C2B(H2BA,H2BB)
5.b Aromatic/amide H refined with riding coordinates:
 C4(H4), C5(H5), C7(H7), C8(H8), C10(H10), C11(H11), C12(H12), C13(H13),
 C14(H14), C16(H16), C17(H17), C18(H18), C19(H19), C20(H20)
;
_olex2_submission_special_instructions 'No special instructions were received'

loop_
_space_group_symop_operation_xyz
'x, y, z'
'-x+1/2, -y+1/2, z+1/2'
'-x, y, -z+1/2'
'x+1/2, -y+1/2, -z'
'-x, -y, -z'
'x-1/2, y-1/2, -z-1/2'
'x, -y, z-1/2'
'-x-1/2, y-1/2, z'

loop_
_atom_site_label
_atom_site_type_symbol
_atom_site_fract_x
_atom_site_fract_y
_atom_site_fract_z
_atom_site_U_iso_or_equiv
_atom_site_adp_type
_atom_site_occupancy
_atom_site_site_symmetry_order
_atom_site_calc_flag
_atom_site_refinement_flags_posn
_atom_site_refinement_flags_adp
_atom_site_refinement_flags_occupancy
O1 O 0.4991(3) 1.0051(6) 0.3849(6) 0.102(2) Uani 0.5 1 d D U P
N1 N 0.49776(14) 1.1164(4) 0.6056(6) 0.0504(12) Uani 0.5 1 d D . P
H1 H 0.497997 1.109659 0.707236 0.061 Uiso 0.5 1 d R . P
N2 N 0.50691(13) 0.8913(4) 0.6021(7) 0.0540(13) Uani 0.5 1 d D . P
H2 H 0.512142 0.897468 0.701721 0.065 Uiso 0.5 1 d R . P
C1 C 0.5007(17) 1.0041(12) 0.5212(16) 0.057(3) Uani 0.5 1 d D U P
C2A C 0.5053(2) 0.7614(7) 0.5314(12) 0.055(3) Uani 0.5 1 d D . P
H2AA H 0.520682 0.699920 0.594549 0.066 Uiso 0.5 1 d R . P
H2AB H 0.518502 0.769070 0.432649 0.066 Uiso 0.5 1 d R . P
C2B C 0.4942(2) 1.2467(7) 0.5372(11) 0.049(3) Uani 0.5 1 d D . P
H2BA H 0.480828 1.304626 0.605718 0.058 Uiso 0.5 1 d R . P
H2BB H 0.479368 1.239306 0.446188 0.058 Uiso 0.5 1 d R . P
N3 N 0.36210(5) 0.48446(19) 0.5308(3) 0.0417(6) Uani 1 1 d . . .
C3 C 0.46672(8) 0.6910(3) 0.5011(4) 0.0532(8) Uani 1 1 d D . .
C4 C 0.43687(8) 0.7420(2) 0.5864(4) 0.0484(8) Uani 1 1 d . . .
H4 H 0.440253 0.824096 0.638972 0.058 Uiso 1 1 calc R . .
C5 C 0.40237(7) 0.6763(2) 0.5968(3) 0.0390(7) Uani 1 1 d . . .
H5 H 0.382495 0.712692 0.657230 0.047 Uiso 1 1 calc R . .
C6 C 0.39661(7) 0.5566(2) 0.5186(3) 0.0372(6) Uani 1 1 d . . .
C7 C 0.42601(7) 0.5069(3) 0.4306(3) 0.0414(7) Uani 1 1 d . . .
H7 H 0.422476 0.426374 0.375200 0.050 Uiso 1 1 calc R . .
C8 C 0.46041(8) 0.5734(3) 0.4227(3) 0.0481(8) Uani 1 1 d . . .
H8 H 0.480255 0.537354 0.361808 0.058 Uiso 1 1 calc R . .
C9 C 0.32684(7) 0.5495(3) 0.5538(3) 0.0448(7) Uani 1 1 d . . .
C10 C 0.31952(9) 0.6741(3) 0.4878(4) 0.0653(10) Uani 1 1 d . . .
H10 H 0.338145 0.716923 0.426496 0.078 Uiso 1 1 calc R . .
C11 C 0.28404(12) 0.7344(4) 0.5144(6) 0.0930(15) Uani 1 1 d . . .
H11 H 0.278703 0.819581 0.471427 0.112 Uiso 1 1 calc R . .
C12 C 0.25686(11) 0.6720(4) 0.6018(6) 0.1033(18) Uani 1 1 d . . .
H12 H 0.232877 0.713873 0.617980 0.124 Uiso 1 1 calc R . .
C13 C 0.26424(9) 0.5498(4) 0.6657(5) 0.0831(13) Uani 1 1 d . . .
H13 H 0.245339 0.507143 0.725717 0.100 Uiso 1 1 calc R . .
C14 C 0.29911(8) 0.4883(3) 0.6430(4) 0.0558(8) Uani 1 1 d . . .
H14 H 0.304172 0.404021 0.688554 0.067 Uiso 1 1 calc R . .
C15 C 0.36331(7) 0.3411(2) 0.5278(3) 0.0396(7) Uani 1 1 d . . .
C16 C 0.38873(8) 0.2730(3) 0.6202(3) 0.0462(7) Uani 1 1 d . . .
H16 H 0.404828 0.321313 0.687224 0.055 Uiso 1 1 calc R . .
C17 C 0.39072(9) 0.1348(3) 0.6148(4) 0.0564(8) Uani 1 1 d . . .
H17 H 0.408404 0.088378 0.677171 0.068 Uiso 1 1 calc R . .
C18 C 0.36694(8) 0.0643(3) 0.5187(4) 0.0586(9) Uani 1 1 d . . .
H18 H 0.368263 -0.030576 0.514727 0.070 Uiso 1 1 calc R . .
C19 C 0.34133(8) 0.1322(3) 0.4287(4) 0.0508(8) Uani 1 1 d . . .
H19 H 0.324796 0.083665 0.363552 0.061 Uiso 1 1 calc R . .
C20 C 0.33946(7) 0.2707(3) 0.4324(3) 0.0425(7) Uani 1 1 d . . .
H20 H 0.321847 0.316969 0.369632 0.051 Uiso 1 1 calc R . .

loop_
_atom_site_aniso_label
_atom_site_aniso_U_11
_atom_site_aniso_U_22
_atom_site_aniso_U_33
_atom_site_aniso_U_23
_atom_site_aniso_U_13
_atom_site_aniso_U_12
O1 0.201(7) 0.030(3) 0.075(4) 0.001(3) 0.005(5) -0.020(3)
N1 0.060(3) 0.025(2) 0.066(3) 0.002(2) 0.012(3) -0.005(2)
N2 0.054(3) 0.019(2) 0.089(4) 0.005(2) 0.002(3) -0.003(2)
C1 0.068(5) 0.028(3) 0.076(7) 0.006(5) 0.012(14) -0.012(4)
C2A 0.045(4) 0.025(4) 0.095(9) 0.007(4) 0.027(4) 0.000(3)
C2B 0.059(5) 0.020(3) 0.068(7) 0.008(3) 0.015(4) -0.007(3)
N3 0.0375(11) 0.0250(10) 0.0626(15) -0.0052(10) 0.0016(11) 0.0039(9)
C3 0.0474(16) 0.0275(14) 0.085(2) 0.0236(15) 0.0045(16) 0.0006(12)
C4 0.0546(18) 0.0210(13) 0.070(2) 0.0067(13) -0.0033(15) -0.0026(12)
C5 0.0480(15) 0.0239(13) 0.0452(16) 0.0043(11) 0.0029(12) 0.0027(11)
C6 0.0417(14) 0.0264(12) 0.0435(16) 0.0029(11) 0.0005(12) 0.0017(11)
C7 0.0493(16) 0.0364(14) 0.0384(15) -0.0014(12) 0.0011(13) 0.0055(13)
C8 0.0492(17) 0.0404(16) 0.0546(18) 0.0165(14) 0.0145(14) 0.0072(13)
C9 0.0413(15) 0.0335(14) 0.0597(19) -0.0129(13) -0.0139(14) 0.0058(12)
C10 0.071(2) 0.0416(17) 0.083(2) -0.0133(17) -0.0316(18) 0.0148(15)
C11 0.084(3) 0.052(2) 0.143(4) -0.030(2) -0.058(3) 0.034(2)
C12 0.047(2) 0.074(3) 0.188(5) -0.061(3) -0.036(3) 0.023(2)
C13 0.0371(17) 0.071(2) 0.142(4) -0.055(3) 0.000(2) -0.0001(16)
C14 0.0387(15) 0.0488(17) 0.080(2) -0.0266(16) -0.0042(15) -0.0016(14)
C15 0.0367(14) 0.0268(12) 0.0552(17) -0.0030(12) 0.0045(13) -0.0002(11)
C16 0.0465(16) 0.0345(14) 0.0576(19) -0.0038(13) -0.0072(14) 0.0050(12)
C17 0.0574(18) 0.0376(16) 0.074(2) 0.0061(15) -0.0083(16) 0.0092(14)
C18 0.0606(19) 0.0263(13) 0.089(2) -0.0009(15) -0.0016(18) 0.0004(13)
C19 0.0497(17) 0.0359(15) 0.067(2) -0.0100(14) 0.0018(15) -0.0087(13)
C20 0.0378(15) 0.0362(14) 0.0534(18) 0.0010(13) 0.0016(13) -0.0014(11)

loop_
_atom_type_symbol
_atom_type_description
_atom_type_scat_dispersion_real
_atom_type_scat_dispersion_imag
_atom_type_scat_source
C C 0.0033 0.0016 'International Tables Vol C Tables 4.2.6.8 and 6.1.1.4'
H H 0.0000 0.0000 'International Tables Vol C Tables 4.2.6.8 and 6.1.1.4'
N N 0.0061 0.0033 'International Tables Vol C Tables 4.2.6.8 and 6.1.1.4'
O O 0.0106 0.0060 'International Tables Vol C Tables 4.2.6.8 and 6.1.1.4'

loop_
_geom_angle_atom_site_label_1
_geom_angle_atom_site_label_2
_geom_angle_atom_site_label_3
_geom_angle
_geom_angle_site_symmetry_1
_geom_angle_site_symmetry_3
C1 N1 H1 119.1 . .
C1 N1 C2B 121.7(8) . .
C2B N1 H1 119.1 . .
C1 N2 H2 119.5 . .
C1 N2 C2A 121.0(10) . .
C2A N2 H2 119.5 . .
O1 C1 N1 122.7(8) . .
O1 C1 N2 122.8(9) . .
N1 C1 N2 114.4(11) . .
N2 C2A H2AA 107.0 . .
N2 C2A H2AB 107.0 . .
N2 C2A C3 121.2(5) . .
H2AA C2A H2AB 106.7 . .
C3 C2A H2AA 107.0 . .
C3 C2A H2AB 107.0 . .
N1 C2B H2BA 108.8 . .
N1 C2B H2BB 109.1 . .
N1 C2B C3 112.3(6) . 5_676
H2BA C2B H2BB 107.9 . .
C3 C2B H2BA 109.2 5_676 .
C3 C2B H2BB 109.3 5_676 .
C6 N3 C15 118.91(19) . .
C9 N3 C6 121.8(2) . .
C9 N3 C15 119.2(2) . .
C4 C3 C2A 113.5(4) . .
C4 C3 C2B 129.9(4) . 5_676
C8 C3 C2A 127.8(4) . .
C8 C3 C2B 112.1(4) . 5_676
C8 C3 C4 117.6(2) . .
C3 C4 H4 119.2 . .
C5 C4 C3 121.6(3) . .
C5 C4 H4 119.2 . .
C4 C5 H5 119.9 . .
C4 C5 C6 120.1(2) . .
C6 C5 H5 119.9 . .
C5 C6 N3 121.6(2) . .
C7 C6 N3 119.9(2) . .
C7 C6 C5 118.5(2) . .
C6 C7 H7 119.7 . .
C8 C7 C6 120.5(3) . .
C8 C7 H7 119.7 . .
C3 C8 H8 119.2 . .
C7 C8 C3 121.6(3) . .
C7 C8 H8 119.2 . .
C10 C9 N3 120.7(3) . .
C14 C9 N3 119.4(2) . .
C14 C9 C10 119.9(3) . .
C9 C10 H10 120.8 . .
C9 C10 C11 118.4(4) . .
C11 C10 H10 120.8 . .
C10 C11 H11 119.5 . .
C12 C11 C10 120.9(4) . .
C12 C11 H11 119.5 . .
C11 C12 H12 119.9 . .
C13 C12 C11 120.2(3) . .
C13 C12 H12 119.9 . .
C12 C13 H13 119.9 . .
C12 C13 C14 120.3(4) . .
C14 C13 H13 119.9 . .
C9 C14 H14 119.9 . .
C13 C14 C9 120.3(3) . .
C13 C14 H14 119.9 . .
C16 C15 N3 119.9(2) . .
C20 C15 N3 120.2(2) . .
C20 C15 C16 119.9(2) . .
C15 C16 H16 119.9 . .
C17 C16 C15 120.2(3) . .
C17 C16 H16 119.9 . .
C16 C17 H17 120.0 . .
C18 C17 C16 119.9(3) . .
C18 C17 H17 120.0 . .
C17 C18 H18 120.1 . .
C19 C18 C17 119.8(3) . .
C19 C18 H18 120.1 . .
C18 C19 H19 119.7 . .
C18 C19 C20 120.6(3) . .
C20 C19 H19 119.7 . .
C15 C20 C19 119.6(3) . .
C15 C20 H20 120.2 . .
C19 C20 H20 120.2 . .

loop_
_geom_bond_atom_site_label_1
_geom_bond_atom_site_label_2
_geom_bond_distance
_geom_bond_site_symmetry_2
O1 C1 1.204(16) .
N1 H1 0.9000 .
N1 C1 1.351(10) .
N1 C2B 1.440(7) .
N2 H2 0.9000 .
N2 C1 1.352(10) .
N2 C2A 1.442(7) .
C2A H2AA 0.9901 .
C2A H2AB 0.9901 .
C2A C3 1.547(7) .
C2B H2BA 0.9599 .
C2B H2BB 0.9601 .
C2B C3 1.542(7) 5_676
N3 C6 1.413(3) .
N3 C9 1.412(3) .
N3 C15 1.433(3) .
C3 C4 1.387(4) .
C3 C8 1.382(4) .
C4 H4 0.9500 .
C4 C5 1.379(4) .
C5 H5 0.9500 .
C5 C6 1.395(3) .
C6 C7 1.383(3) .
C7 H7 0.9500 .
C7 C8 1.379(4) .
C8 H8 0.9500 .
C9 C10 1.398(4) .
C9 C14 1.393(4) .
C10 H10 0.9500 .
C10 C11 1.402(5) .
C11 H11 0.9500 .
C11 C12 1.376(6) .
C12 H12 0.9500 .
C12 C13 1.369(6) .
C13 H13 0.9500 .
C13 C14 1.383(4) .
C14 H14 0.9500 .
C15 C16 1.387(4) .
C15 C20 1.379(4) .
C16 H16 0.9500 .
C16 C17 1.383(4) .
C17 H17 0.9500 .
C17 C18 1.382(4) .
C18 H18 0.9500 .
C18 C19 1.378(4) .
C19 H19 0.9500 .
C19 C20 1.385(4) .
C20 H20 0.9500 .

loop_
_geom_hbond_atom_site_label_D
_geom_hbond_atom_site_label_H
_geom_hbond_atom_site_label_A
_geom_hbond_distance_DH
_geom_hbond_distance_HA
_geom_hbond_distance_DA
_geom_hbond_angle_DHA
_geom_hbond_site_symmetry_A
_geom_hbond_publ_flag
N1 H1 O1 0.90 1.94 2.749(8) 148.2 7_576 yes
N2 H2 O1 0.90 1.94 2.716(8) 143.1 7_576 yes

loop_
_geom_torsion_atom_site_label_1
_geom_torsion_atom_site_label_2
_geom_torsion_atom_site_label_3
_geom_torsion_atom_site_label_4
_geom_torsion
N2 C2A C3 C4 -18.6(10)
N2 C2A C3 C8 173.6(6)
C1 N2 C2A C3 -81(3)
C2A N2 C1 O1 -11(7)
C2A N2 C1 N1 171(3)
C2A C3 C4 C5 -167.3(5)
C2A C3 C8 C7 166.1(6)
C2B N1 C1 O1 -3(7)
C2B N1 C1 N2 175(3)
N3 C6 C7 C8 -177.3(2)
N3 C9 C10 C11 -180.0(3)
N3 C9 C14 C13 -179.3(3)
N3 C15 C16 C17 -178.3(3)
N3 C15 C20 C19 178.9(2)
C3 C4 C5 C6 -0.9(4)
C4 C3 C8 C7 -1.2(4)
C4 C5 C6 N3 177.8(2)
C4 C5 C6 C7 -0.5(4)
C5 C6 C7 C8 1.1(4)
C6 N3 C9 C10 35.1(4)
C6 N3 C9 C14 -145.0(3)
C6 N3 C15 C16 49.1(4)
C6 N3 C15 C20 -130.4(3)
C6 C7 C8 C3 -0.2(4)
C8 C3 C4 C5 1.8(4)
C9 N3 C6 C5 31.9(4)
C9 N3 C6 C7 -149.8(3)
C9 N3 C15 C16 -127.6(3)
C9 N3 C15 C20 53.0(4)
C9 C10 C11 C12 -0.7(5)
C10 C9 C14 C13 0.5(4)
C10 C11 C12 C13 0.6(6)
C11 C12 C13 C14 0.2(6)
C12 C13 C14 C9 -0.7(5)
C14 C9 C10 C11 0.2(4)
C15 N3 C6 C5 -144.7(3)
C15 N3 C6 C7 33.7(4)
C15 N3 C9 C10 -148.3(3)
C15 N3 C9 C14 31.6(4)
C15 C16 C17 C18 -0.9(5)
C16 C15 C20 C19 -0.5(4)
C16 C17 C18 C19 -0.1(5)
C17 C18 C19 C20 0.7(5)
C18 C19 C20 C15 -0.4(4)
C20 C15 C16 C17 1.2(4)
